data_4112568
loop_
_publ_author_name
'May Xiao-Wu Jiang'
'Manish Rawat'
'William D. Wulff'

_publ_section_title
;
 Contingency and Serendipity in the Reactions of Fischer Carbene Complexes
 with Conjugated Triynes
;
_journal_name_full 'Journal of the American Chemical Society'
_journal_page_first 5970
_journal_page_last 5971
_journal_paper_doi 10.1021/ja049836i
_journal_volume 126
_journal_year 2004
_chemical_formula_sum 'C38 H49 O2'
_chemical_formula_weight 537.77
_chemical_name_systematic
; 
 ? 
;
_space_group_IT_number 14
_symmetry_cell_setting monoclinic
_symmetry_space_group_name_Hall '-P 2yn'
_symmetry_space_group_name_H-M 'P 1 21/n 1'
_atom_sites_solution_hydrogens geom
_atom_sites_solution_primary direct
_atom_sites_solution_secondary difmap
_audit_creation_method SHELXL-97
_cell_angle_alpha 90.00
_cell_angle_beta 100.39(3)
_cell_angle_gamma 90.00
_cell_formula_units_Z 4
_cell_length_a 13.110(3)
_cell_length_b 12.268(3)
_cell_length_c 19.150(4)
_cell_measurement_temperature 173(2)
_cell_volume 3029.5(12)
_computing_structure_refinement 'SHELXL-97 (Sheldrick, 1997)'
_computing_structure_solution 'SHELXS-97 (Sheldrick, 1990)'
_diffrn_ambient_temperature 173(2)
_diffrn_measured_fraction_theta_full 0.971
_diffrn_measured_fraction_theta_max 0.971
_diffrn_radiation_monochromator graphite
_diffrn_radiation_source 'fine-focus sealed tube'
_diffrn_radiation_type MoK\a
_diffrn_radiation_wavelength 0.71073
_diffrn_reflns_av_R_equivalents 0.1234
_diffrn_reflns_av_sigmaI/netI 0.1324
_diffrn_reflns_limit_h_max 17
_diffrn_reflns_limit_h_min -17
_diffrn_reflns_limit_k_max 16
_diffrn_reflns_limit_k_min -16
_diffrn_reflns_limit_l_max 24
_diffrn_reflns_limit_l_min -25
_diffrn_reflns_number 31737
_diffrn_reflns_theta_full 28.45
_diffrn_reflns_theta_max 28.45
_diffrn_reflns_theta_min 1.75
_exptl_absorpt_coefficient_mu 0.070
_exptl_crystal_density_diffrn 1.179
_exptl_crystal_F_000 1172
_refine_diff_density_max 0.545
_refine_diff_density_min -0.421
_refine_diff_density_rms 0.057
_refine_ls_extinction_method none
_refine_ls_goodness_of_fit_ref 1.045
_refine_ls_hydrogen_treatment mixed
_refine_ls_matrix_type full
_refine_ls_number_parameters 365
_refine_ls_number_reflns 7436
_refine_ls_number_restraints 0
_refine_ls_restrained_S_all 1.045
_refine_ls_R_factor_all 0.1957
_refine_ls_R_factor_gt 0.0784
_refine_ls_shift/su_max 0.000
_refine_ls_shift/su_mean 0.000
_refine_ls_structure_factor_coef Fsqd
_refine_ls_weighting_details 'calc w=1/[\s^2^(Fo^2^)+(0.1000P)^2^+0.0000P] where P=(Fo^2^+2Fc^2^)/3'
_refine_ls_weighting_scheme calc
_refine_ls_wR_factor_gt 0.1828
_refine_ls_wR_factor_ref 0.2259
_reflns_number_gt 3243
_reflns_number_total 7436
_reflns_threshold_expression >2sigma(I)
_cod_data_source_file ja049836isi20040110_120521.cif
_cod_data_source_block wu003
_cod_original_cell_volume 3029.3(11)
_cod_database_code 4112568

loop_
_symmetry_equiv_pos_as_xyz
'x, y, z'
'-x+1/2, y+1/2, -z+1/2'
'-x, -y, -z'
'x-1/2, -y-1/2, z-1/2'

loop_
_atom_site_label
_atom_site_type_symbol
_atom_site_fract_x
_atom_site_fract_y
_atom_site_fract_z
_atom_site_U_iso_or_equiv
_atom_site_adp_type
_atom_site_occupancy
_atom_site_symmetry_multiplicity
_atom_site_calc_flag
_atom_site_refinement_flags
C1 C 0.3951(2) 0.0537(2) 0.32591(14) 0.0244(7) Uani 1 1 d .
C2 C 0.4151(2) 0.1410(2) 0.28174(14) 0.0231(7) Uani 1 1 d .
C3 C 0.3253(2) 0.1960(2) 0.24805(15) 0.0256(7) Uani 1 1 d .
O4 O 0.34091(17) 0.28030(17) 0.20384(11) 0.0334(6) Uani 1 1 d .
H4 H 0.282(3) 0.313(3) 0.1889(19) 0.054(11) Uiso 1 1 d .
C5 C 0.2253(2) 0.1710(2) 0.25621(14) 0.0237(7) Uani 1 1 d .
C6 C 0.1346(2) 0.2350(3) 0.21630(16) 0.0307(7) Uani 1 1 d .
H6A H 0.1235 0.2142 0.1666 0.037 Uiso 1 1 calc R
H6B H 0.1516 0.3120 0.2193 0.037 Uiso 1 1 calc R
C7 C 0.0350(2) 0.2171(3) 0.2443(2) 0.0443(9) Uani 1 1 d .
H7A H 0.0385 0.2563 0.2887 0.053 Uiso 1 1 calc R
H7B H -0.0228 0.2463 0.2107 0.053 Uiso 1 1 calc R
C8 C 0.0169(3) 0.1002(3) 0.2560(2) 0.0466(9) Uani 1 1 d .
H8A H 0.0138 0.0608 0.2118 0.056 Uiso 1 1 calc R
H8B H -0.0492 0.0912 0.2714 0.056 Uiso 1 1 calc R
C9 C 0.1023(2) 0.0534(2) 0.31140(17) 0.0335(8) Uani 1 1 d .
H9A H 0.0929 0.0782 0.3579 0.040 Uiso 1 1 calc R
H9B H 0.0968 -0.0255 0.3106 0.040 Uiso 1 1 calc R
C10 C 0.2090(2) 0.0853(2) 0.30022(15) 0.0252(7) Uani 1 1 d .
C11 C 0.2945(2) 0.0288(2) 0.33422(15) 0.0246(7) Uani 1 1 d .
O12 O 0.27808(15) -0.06051(15) 0.37491(10) 0.0304(5) Uani 1 1 d .
C13 C 0.2906(3) -0.0398(3) 0.44993(16) 0.0431(9) Uani 1 1 d .
H13A H 0.2774 -0.1056 0.4740 0.065 Uiso 1 1 calc R
H13B H 0.2426 0.0156 0.4584 0.065 Uiso 1 1 calc R
H13C H 0.3602 -0.0157 0.4674 0.065 Uiso 1 1 calc R
C14 C 0.5230(2) 0.1757(2) 0.27052(14) 0.0240(7) Uani 1 1 d .
C15 C 0.6135(2) 0.1059(3) 0.30774(17) 0.0367(8) Uani 1 1 d .
H15A H 0.6137 0.1065 0.3584 0.044 Uiso 1 1 calc R
H15B H 0.6028 0.0312 0.2914 0.044 Uiso 1 1 calc R
C16 C 0.7184(2) 0.1443(3) 0.29474(17) 0.0395(8) Uani 1 1 d .
H16 H 0.7738 0.0978 0.3200 0.047 Uiso 1 1 calc R
C17 C 0.7343(3) 0.2636(3) 0.31973(19) 0.0499(10) Uani 1 1 d .
H17A H 0.7356 0.2675 0.3705 0.060 Uiso 1 1 calc R
H17B H 0.8004 0.2900 0.3105 0.060 Uiso 1 1 calc R
C18 C 0.6497(3) 0.3332(3) 0.2822(2) 0.0451(9) Uani 1 1 d .
H18 H 0.6608 0.4084 0.2991 0.054 Uiso 1 1 calc R
C19 C 0.5453(2) 0.2929(3) 0.29660(18) 0.0389(8) Uani 1 1 d .
H19A H 0.4907 0.3404 0.2729 0.047 Uiso 1 1 calc R
H19B H 0.5451 0.2962 0.3472 0.047 Uiso 1 1 calc R
C20 C 0.5292(2) 0.1697(3) 0.19030(16) 0.0398(8) Uani 1 1 d .
H20A H 0.5209 0.0946 0.1744 0.048 Uiso 1 1 calc R
H20B H 0.4732 0.2121 0.1632 0.048 Uiso 1 1 calc R
C21 C 0.6335(3) 0.2136(3) 0.17663(18) 0.0466(9) Uani 1 1 d .
H21 H 0.6343 0.2120 0.1256 0.056 Uiso 1 1 calc R
C22 C 0.7183(3) 0.1426(3) 0.21472(18) 0.0485(10) Uani 1 1 d .
H22A H 0.7846 0.1684 0.2057 0.058 Uiso 1 1 calc R
H22B H 0.7085 0.0685 0.1971 0.058 Uiso 1 1 calc R
C23 C 0.6476(3) 0.3304(3) 0.2036(2) 0.0500(10) Uani 1 1 d .
H23A H 0.7120 0.3597 0.1933 0.060 Uiso 1 1 calc R
H23B H 0.5911 0.3753 0.1796 0.060 Uiso 1 1 calc R
C24 C 0.4711(2) -0.0189(2) 0.36384(15) 0.0279(7) Uani 1 1 d .
C25 C 0.5192(2) -0.0890(2) 0.39847(16) 0.0321(7) Uani 1 1 d .
C26 C 0.5744(2) -0.1717(3) 0.43595(17) 0.0347(8) Uani 1 1 d .
C27 C 0.6190(2) -0.2459(3) 0.46788(16) 0.0347(8) Uani 1 1 d .
C28 C 0.6759(2) -0.3367(2) 0.50598(15) 0.0295(7) Uani 1 1 d .
C29 C 0.6252(3) -0.3721(3) 0.56828(17) 0.0419(9) Uani 1 1 d .
H29A H 0.5543 -0.3946 0.5509 0.050 Uiso 1 1 calc R
H29B H 0.6241 -0.3113 0.6005 0.050 Uiso 1 1 calc R
C30 C 0.6865(3) -0.4669(3) 0.60751(18) 0.0482(10) Uani 1 1 d .
H30 H 0.6536 -0.4895 0.6473 0.058 Uiso 1 1 calc R
C31 C 0.7958(3) -0.4296(3) 0.63560(18) 0.0518(10) Uani 1 1 d .
H31A H 0.7945 -0.3689 0.6679 0.062 Uiso 1 1 calc R
H31B H 0.8348 -0.4885 0.6616 0.062 Uiso 1 1 calc R
C32 C 0.8475(3) -0.3949(3) 0.57507(19) 0.0461(9) Uani 1 1 d .
H32 H 0.9187 -0.3717 0.5937 0.055 Uiso 1 1 calc R
C33 C 0.7873(3) -0.3005(3) 0.53578(18) 0.0408(9) Uani 1 1 d .
H33A H 0.8210 -0.2768 0.4973 0.049 Uiso 1 1 calc R
H33B H 0.7862 -0.2396 0.5680 0.049 Uiso 1 1 calc R
C34 C 0.6776(3) -0.4324(3) 0.45632(16) 0.0411(9) Uani 1 1 d .
H34A H 0.7089 -0.4105 0.4163 0.049 Uiso 1 1 calc R
H34B H 0.6072 -0.4562 0.4382 0.049 Uiso 1 1 calc R
C35 C 0.7395(3) -0.5261(3) 0.49578(18) 0.0492(10) Uani 1 1 d .
H35 H 0.7413 -0.5875 0.4633 0.059 Uiso 1 1 calc R
C36 C 0.6874(3) -0.5615(3) 0.5574(2) 0.0554(11) Uani 1 1 d .
H36A H 0.6170 -0.5852 0.5394 0.066 Uiso 1 1 calc R
H36B H 0.7252 -0.6222 0.5824 0.066 Uiso 1 1 calc R
C37 C 0.8488(3) -0.4889(3) 0.5248(2) 0.0524(10) Uani 1 1 d .
H37A H 0.8881 -0.5488 0.5495 0.063 Uiso 1 1 calc R
H37B H 0.8825 -0.4668 0.4860 0.063 Uiso 1 1 calc R
C38 C 0.9986(3) 0.0569(3) 0.5137(2) 0.0698(13) Uani 1 1 d .
H38A H 0.9698 0.0553 0.5569 0.084 Uiso 1 1 calc R
H38B H 1.0692 0.0837 0.5259 0.084 Uiso 1 1 calc R
C39 C 0.9376(3) 0.1351(4) 0.4637(2) 0.0722(13) Uani 1 1 d .
H39A H 0.9706 0.1432 0.4225 0.087 Uiso 1 1 calc R
H39B H 0.8689 0.1053 0.4476 0.087 Uiso 1 1 calc R
C40 C 0.9276(4) 0.2440(4) 0.4952(3) 0.0812(15) Uani 1 1 d .
H40A H 0.8869 0.2904 0.4606 0.122 Uiso 1 1 calc R
H40B H 0.9952 0.2752 0.5098 0.122 Uiso 1 1 calc R
H40C H 0.8941 0.2368 0.5356 0.122 Uiso 1 1 calc R

loop_
_atom_site_aniso_label
_atom_site_aniso_U_11
_atom_site_aniso_U_22
_atom_site_aniso_U_33
_atom_site_aniso_U_23
_atom_site_aniso_U_13
_atom_site_aniso_U_12
C1 0.0238(16) 0.0257(16) 0.0205(15) -0.0060(13) -0.0041(12) 0.0021(12)
C2 0.0264(16) 0.0227(15) 0.0186(15) -0.0006(12) -0.0004(12) 0.0002(12)
C3 0.0293(18) 0.0242(16) 0.0226(16) -0.0008(13) 0.0033(13) 0.0010(13)
O4 0.0259(13) 0.0358(13) 0.0379(13) 0.0140(10) 0.0038(10) 0.0057(10)
C5 0.0257(16) 0.0244(16) 0.0199(15) -0.0021(12) 0.0010(12) 0.0017(12)
C6 0.0254(17) 0.0376(18) 0.0274(17) 0.0063(14) 0.0000(13) 0.0034(13)
C7 0.0267(19) 0.051(2) 0.053(2) 0.0149(18) 0.0036(16) 0.0081(16)
C8 0.0287(19) 0.056(2) 0.054(2) 0.0118(19) 0.0037(16) -0.0013(17)
C9 0.0319(19) 0.0302(18) 0.0380(19) 0.0037(14) 0.0054(15) 0.0008(14)
C10 0.0261(16) 0.0262(16) 0.0216(15) -0.0059(13) -0.0002(12) 0.0008(13)
C11 0.0291(17) 0.0201(15) 0.0229(15) -0.0004(12) -0.0002(13) -0.0019(12)
O12 0.0369(13) 0.0287(12) 0.0233(11) 0.0042(9) -0.0007(9) -0.0047(9)
C13 0.057(2) 0.050(2) 0.0216(17) 0.0034(15) 0.0045(15) -0.0067(18)
C14 0.0237(16) 0.0292(16) 0.0180(15) -0.0002(12) 0.0008(12) 0.0034(13)
C15 0.0361(19) 0.043(2) 0.0295(18) 0.0035(15) 0.0016(14) 0.0020(15)
C16 0.0265(18) 0.054(2) 0.038(2) -0.0008(17) 0.0062(15) 0.0065(16)
C17 0.032(2) 0.077(3) 0.038(2) -0.0136(19) -0.0004(16) -0.0050(18)
C18 0.040(2) 0.040(2) 0.058(2) -0.0001(18) 0.0136(18) -0.0084(16)
C19 0.0333(19) 0.044(2) 0.0372(19) -0.0021(16) 0.0018(15) -0.0023(15)
C20 0.0370(19) 0.057(2) 0.0237(17) -0.0033(16) 0.0013(14) 0.0042(17)
C21 0.043(2) 0.073(3) 0.0258(18) 0.0078(18) 0.0127(16) 0.0076(19)
C22 0.034(2) 0.072(3) 0.037(2) -0.0100(18) 0.0019(16) 0.0081(18)
C23 0.034(2) 0.061(3) 0.055(2) 0.007(2) 0.0097(17) 0.0018(18)
C24 0.0293(17) 0.0290(17) 0.0236(16) -0.0010(13) -0.0003(13) -0.0047(14)
C25 0.0308(18) 0.0312(18) 0.0315(17) 0.0009(15) -0.0019(14) -0.0003(14)
C26 0.0348(18) 0.0355(18) 0.0303(18) 0.0027(15) -0.0037(14) 0.0023(15)
C27 0.0359(19) 0.0379(19) 0.0281(17) 0.0035(15) -0.0001(14) 0.0010(15)
C28 0.0329(18) 0.0339(17) 0.0210(16) 0.0062(13) 0.0029(13) 0.0078(14)
C29 0.044(2) 0.052(2) 0.0315(19) 0.0077(17) 0.0129(16) 0.0067(17)
C30 0.059(2) 0.056(2) 0.032(2) 0.0164(18) 0.0142(17) 0.0028(19)
C31 0.069(3) 0.051(2) 0.0293(19) 0.0054(17) -0.0070(18) 0.013(2)
C32 0.039(2) 0.051(2) 0.042(2) 0.0036(18) -0.0074(16) 0.0066(17)
C33 0.040(2) 0.040(2) 0.040(2) 0.0073(16) 0.0003(16) 0.0036(16)
C34 0.055(2) 0.044(2) 0.0215(17) -0.0019(15) -0.0001(15) 0.0083(17)
C35 0.068(3) 0.040(2) 0.036(2) -0.0081(17) -0.0023(18) 0.0155(19)
C36 0.064(3) 0.040(2) 0.057(3) 0.0171(19) -0.004(2) 0.0012(18)
C37 0.049(2) 0.057(2) 0.050(2) 0.008(2) 0.0068(18) 0.0222(19)
C38 0.061(3) 0.105(4) 0.042(3) 0.012(2) 0.006(2) -0.002(3)
C39 0.065(3) 0.094(4) 0.061(3) 0.009(3) 0.020(2) 0.018(3)
C40 0.069(3) 0.095(4) 0.076(3) -0.023(3) 0.005(3) 0.000(3)

loop_
_atom_type_symbol
_atom_type_description
_atom_type_scat_dispersion_real
_atom_type_scat_dispersion_imag
_atom_type_scat_source
C C 0.0033 0.0016 'International Tables Vol C Tables 4.2.6.8 and 6.1.1.4'
H H 0.0000 0.0000 'International Tables Vol C Tables 4.2.6.8 and 6.1.1.4'
O O 0.0106 0.0060 'International Tables Vol C Tables 4.2.6.8 and 6.1.1.4'

loop_
_geom_angle_atom_site_label_1
_geom_angle_atom_site_label_2
_geom_angle_atom_site_label_3
_geom_angle
_geom_angle_site_symmetry_3
C11 C1 C2 121.0(2) .
C11 C1 C24 113.1(3) .
C2 C1 C24 125.9(3) .
C3 C2 C1 113.9(3) .
C3 C2 C14 121.4(2) .
C1 C2 C14 124.7(2) .
O4 C3 C5 119.1(2) .
O4 C3 C2 115.9(3) .
C5 C3 C2 125.0(3) .
C3 C5 C10 119.3(3) .
C3 C5 C6 120.2(3) .
C10 C5 C6 120.5(3) .
C5 C6 C7 113.3(3) .
C8 C7 C6 111.5(3) .
C7 C8 C9 110.9(3) .
C10 C9 C8 113.1(3) .
C11 C10 C5 117.8(3) .
C11 C10 C9 120.0(3) .
C5 C10 C9 122.1(2) .
C10 C11 O12 117.9(3) .
C10 C11 C1 122.9(3) .
O12 C11 C1 119.1(2) .
C11 O12 C13 114.9(2) .
C2 C14 C15 116.0(2) .
C2 C14 C19 110.0(2) .
C15 C14 C19 106.7(2) .
C2 C14 C20 109.9(2) .
C15 C14 C20 105.0(2) .
C19 C14 C20 109.0(2) .
C16 C15 C14 113.6(3) .
C15 C16 C22 108.8(3) .
C15 C16 C17 108.6(3) .
C22 C16 C17 107.4(3) .
C18 C17 C16 110.5(3) .
C17 C18 C23 110.6(3) .
C17 C18 C19 110.0(3) .
C23 C18 C19 108.6(3) .
C18 C19 C14 111.7(3) .
C21 C20 C14 111.0(3) .
C22 C21 C23 110.3(3) .
C22 C21 C20 108.7(3) .
C23 C21 C20 109.3(3) .
C21 C22 C16 110.3(3) .
C18 C23 C21 109.9(3) .
C25 C24 C1 168.1(3) .
C24 C25 C26 177.8(3) .
C27 C26 C25 177.4(3) .
C26 C27 C28 178.5(4) .
C27 C28 C34 110.0(2) .
C27 C28 C29 110.6(3) .
C34 C28 C29 109.1(3) .
C27 C28 C33 109.3(3) .
C34 C28 C33 109.7(3) .
C29 C28 C33 108.1(3) .
C28 C29 C30 109.6(3) .
C31 C30 C36 110.1(3) .
C31 C30 C29 109.0(3) .
C36 C30 C29 109.7(3) .
C32 C31 C30 110.0(3) .
C37 C32 C31 109.6(3) .
C37 C32 C33 109.4(3) .
C31 C32 C33 109.3(3) .
C32 C33 C28 109.7(3) .
C28 C34 C35 109.9(3) .
C37 C35 C34 109.8(3) .
C37 C35 C36 109.1(3) .
C34 C35 C36 108.9(3) .
C30 C36 C35 109.2(3) .
C32 C37 C35 110.3(3) .
C39 C38 C38 115.0(4) 3_756
C40 C39 C38 113.4(4) .

loop_
_geom_bond_atom_site_label_1
_geom_bond_atom_site_label_2
_geom_bond_distance
_geom_bond_site_symmetry_2
C1 C11 1.391(4) .
C1 C2 1.418(4) .
C1 C24 1.432(4) .
C2 C3 1.408(4) .
C2 C14 1.529(4) .
C3 O4 1.375(3) .
C3 C5 1.383(4) .
C5 C10 1.388(4) .
C5 C6 1.512(4) .
C6 C7 1.514(4) .
C7 C8 1.478(5) .
C8 C9 1.510(4) .
C9 C10 1.504(4) .
C10 C11 1.378(4) .
C11 O12 1.384(3) .
O12 C13 1.439(3) .
C14 C15 1.531(4) .
C14 C19 1.532(4) .
C14 C20 1.555(4) .
C15 C16 1.516(4) .
C16 C22 1.532(5) .
C16 C17 1.543(5) .
C17 C18 1.479(5) .
C18 C23 1.499(5) .
C18 C19 1.528(4) .
C20 C21 1.534(5) .
C21 C22 1.495(5) .
C21 C23 1.524(5) .
C24 C25 1.194(4) .
C25 C26 1.372(4) .
C26 C27 1.189(4) .
C27 C28 1.461(4) .
C28 C34 1.514(4) .
C28 C29 1.529(4) .
C28 C33 1.535(4) .
C29 C30 1.531(5) .
C30 C31 1.508(5) .
C30 C36 1.508(5) .
C31 C32 1.506(5) .
C32 C37 1.504(5) .
C32 C33 1.522(4) .
C34 C35 1.526(4) .
C35 C37 1.511(5) .
C35 C36 1.529(5) .
C38 C39 1.482(5) .
C38 C38 1.495(8) 3_756
C39 C40 1.481(6) .
